data_2012532
loop_
_publ_author_name
'Bacsa, John'
'Moutloali, Richard M.'
'Darkwa, James'

_publ_section_title '[2,6-Bis(isopropylthiomethyl)phenyl-\k^3^<i>S</i>,<i>C</i>^1^,<i>S</i>']bromopalladium(II)'
_journal_issue 2
_journal_name_full 'Acta Crystallographica Section C'
_journal_page_first m109
_journal_page_last m110
_journal_paper_doi 10.1107/S0108270101020182
_journal_volume 58
_journal_year 2002
_chemical_formula_iupac '[Pd Br (C14 H21 S2)]'
_chemical_formula_moiety 'C14 H21 Br Pd S2'
_chemical_formula_sum 'C14 H21 Br Pd S2'
_chemical_formula_weight 439.77
_chemical_name_systematic
;
[2,6-Bis(isopropylthiomethyl)phenyl-\k^3^S,C^1^,S]bromopalladium(II)
;
_space_group_IT_number 14
_symmetry_cell_setting monoclinic
_symmetry_space_group_name_Hall '-P 2ybc'
_symmetry_space_group_name_H-M 'P 1 21/c 1'
_atom_sites_solution_hydrogens geom
_atom_sites_solution_primary direct
_atom_sites_solution_secondary difmap
_cell_angle_alpha 90
_cell_angle_beta 103.0420(10)
_cell_angle_gamma 90
_cell_formula_units_Z 4
_cell_length_a 8.5591(2)
_cell_length_b 10.6777(2)
_cell_length_c 17.6816(4)
_cell_measurement_reflns_used 3396
_cell_measurement_temperature 173(2)
_cell_measurement_theta_max 27.5
_cell_measurement_theta_min 2.2
_cell_volume 1574.26(6)
_computing_cell_refinement 'SCALEPACK (Otwinowski & Minor, 1997)'
_computing_data_collection 'COLLECT (Nonius, 2001)'
_computing_data_reduction SCALEPACK
_computing_molecular_graphics 'ORTEP-3 for Windows (Farrugia, 1997)'
_computing_publication_material 'PLATON (Spek, 1997)'
_computing_structure_refinement 'SHELXL97 (Sheldrick, 1997)'
_computing_structure_solution 'SHELXS97 (Sheldrick, 1997)'
_diffrn_ambient_temperature 173(2)
_diffrn_measured_fraction_theta_full .988
_diffrn_measured_fraction_theta_max .988
_diffrn_measurement_device_type 'Nonius KappaCCD area-detector'
_diffrn_measurement_method '\f and \w scans with \q offsets'
_diffrn_radiation_monochromator graphite
_diffrn_radiation_source 'fine-focus sealed tube'
_diffrn_radiation_type MoK\a
_diffrn_radiation_wavelength .71073
_diffrn_reflns_av_R_equivalents .023
_diffrn_reflns_av_sigmaI/netI .031
_diffrn_reflns_limit_h_max 11
_diffrn_reflns_limit_h_min -11
_diffrn_reflns_limit_k_max 13
_diffrn_reflns_limit_k_min -13
_diffrn_reflns_limit_l_max 22
_diffrn_reflns_limit_l_min -22
_diffrn_reflns_number 14692
_diffrn_reflns_theta_full 27.49
_diffrn_reflns_theta_max 27.49
_diffrn_reflns_theta_min 2.24
_diffrn_standards_decay_% 0
_diffrn_standards_interval_time 0
_diffrn_standards_number 0
_exptl_absorpt_coefficient_mu 3.963
_exptl_absorpt_correction_T_max .490
_exptl_absorpt_correction_T_min .350
_exptl_absorpt_correction_type empirical
_exptl_absorpt_process_details '(SCALEPACK; Otwinowski & Minor, 1997)'
_exptl_crystal_colour 'light yellow'
_exptl_crystal_density_diffrn 1.855
_exptl_crystal_density_meas ?
_exptl_crystal_density_method 'not measured'
_exptl_crystal_description 'rectangular block'
_exptl_crystal_F_000 872
_exptl_crystal_size_max .30
_exptl_crystal_size_mid .26
_exptl_crystal_size_min .18
_refine_diff_density_max 1.07
_refine_diff_density_min -.60
_refine_ls_extinction_coef .00217(17)
_refine_ls_extinction_expression Fc^*^=kFc[1+0.001xFc^2^\l^3^/sin(2\q)]^-1/4^
_refine_ls_extinction_method 'SHELXL97 (Sheldrick, 1997)'
_refine_ls_goodness_of_fit_ref 1.084
_refine_ls_hydrogen_treatment mixed
_refine_ls_matrix_type full
_refine_ls_number_parameters 168
_refine_ls_number_reflns 3557
_refine_ls_number_restraints 0
_refine_ls_restrained_S_all 1.084
_refine_ls_R_factor_all .030
_refine_ls_R_factor_gt .024
_refine_ls_shift/su_max .001
_refine_ls_shift/su_mean .000
_refine_ls_structure_factor_coef Fsqd
_refine_ls_weighting_details 'calc w = 1/[\s^2^(Fo^2^)+(0.0158P)^2^+1.0617P] where P=(Fo^2^+2Fc^2^)/3'
_refine_ls_weighting_scheme calc
_refine_ls_wR_factor_gt .050
_refine_ls_wR_factor_ref .052
_reflns_number_gt 3143
_reflns_number_total 3557
_reflns_threshold_expression I>2\s(I)
_cod_data_source_file ta1357.cif
_cod_data_source_block I
_cod_depositor_comments
;
The following automatic conversions were performed:
'_symmetry_cell_setting' value 'Monoclinic' changed to 'monoclinic'
according to '/home/saulius/struct/CIF-dictionaries/cif_core.dic'
dictionary named 'cif_core.dic' version 2.4.1 from 2010-06-29.

Automatic conversion script
Id: cif_fix_enum 1527 2010-12-29 10:47:43Z saulius 

The following automatic conversions were performed:

'_symmetry_cell_setting' value 'Monoclinic' changed to 'monoclinic'
according to /home/saulius/struct/CIF-dictionaries/cif_core.dic
dictionary named 'cif_core.dic' version 2.4.1 from 2010-06-29.

Automatic conversion script
Id: cif_fix_values 1715 2011-07-08 13:25:40Z adriana 

The following automatic conversions were performed:

'_exptl_crystal_density_meas' value 'not measured' was changed to '?'
- the value is perceived as not measured.

Automatic conversion script
Id: cif_fix_values 3008 2015-01-20 13:52:24Z robertas 
;
_cod_original_cell_volume 1574.30(10)
_cod_original_sg_symbol_H-M 'P 21/c'
_cod_database_code 2012532
_cod_database_fobs_code 2012532

loop_
_symmetry_equiv_pos_as_xyz
'x, y, z'
'-x, y+1/2, -z+1/2'
'-x, -y, -z'
'x, -y-1/2, z-1/2'

loop_
_atom_site_label
_atom_site_fract_x
_atom_site_fract_y
_atom_site_fract_z
_atom_site_U_iso_or_equiv
_atom_site_adp_type
_atom_site_calc_flag
_atom_site_refinement_flags
_atom_site_occupancy
_atom_site_disorder_assembly
_atom_site_disorder_group
_atom_site_type_symbol
Pd .411298(19) .251864(15) .129904(10) .01833(7) Uani d . 1 . . Pd
Br .20572(3) .33613(2) .201056(15) .02724(8) Uani d . 1 . . Br
S2 .62898(7) .27911(5) .23289(3) .02001(13) Uani d . 1 . . S
S1 .22741(7) .21627(6) .01587(4) .02271(13) Uani d . 1 . . S
C6 .7309(3) .1691(2) .11323(14) .0194(5) Uani d . 1 . . C
C8 .7733(3) .1792(2) .20030(13) .0221(5) Uani d . 1 . . C
H8A .8823 .2148 .2176 .026 Uiso calc R 1 . . H
H8B .7730 .0948 .2235 .026 Uiso calc R 1 . . H
C12 .7099(3) .4330(2) .21583(14) .0231(5) Uani d . 1 . . C
H12 .7456 .4302 .1658 .028 Uiso calc R 1 . . H
C1 .5709(3) .1892(2) .07326(14) .0204(5) Uani d . 1 . . C
C10 .0347(3) .3577(3) -.09938(16) .0350(6) Uani d . 1 . . C
H10A -.0171 .4384 -.1152 .052 Uiso calc R 1 . . H
H10B -.0475 .2935 -.1003 .052 Uiso calc R 1 . . H
H10C .1017 .3342 -.1353 .052 Uiso calc R 1 . . H
C7 .3575(3) .1835(3) -.05069(15) .0295(6) Uani d . 1 . . C
H7B .3215 .1058 -.0800 .035 Uiso calc R 1 . . H
H7A .3501 .2530 -.0884 .035 Uiso calc R 1 . . H
C2 .5282(3) .1687(2) -.00683(14) .0210(5) Uani d . 1 . . C
C14 .8539(3) .4641(2) .28091(15) .0300(6) Uani d . 1 . . C
H14A .8991 .5448 .2702 .045 Uiso calc R 1 . . H
H14B .9353 .3986 .2843 .045 Uiso calc R 1 . . H
H14C .8200 .4691 .3302 .045 Uiso calc R 1 . . H
C13 .5790(3) .5306(2) .20912(16) .0333(6) Uani d . 1 . . C
H13A .5371 .5298 .2563 .050 Uiso calc R 1 . . H
H13B .4922 .5116 .1641 .050 Uiso calc R 1 . . H
H13C .6231 .6136 .2026 .050 Uiso calc R 1 . . H
C9 .1392(3) .3688(2) -.01728(15) .0283(5) Uani d . 1 . . C
H9 .0659 .3912 .0174 .034 Uiso calc R 1 . . H
C11 .2621(4) .4731(3) -.00953(17) .0409(7) Uani d . 1 . . C
H11A .3421 .4516 -.0393 .061 Uiso calc R 1 . . H
H11B .3153 .4838 .0453 .061 Uiso calc R 1 . . H
H11C .2084 .5513 -.0296 .061 Uiso calc R 1 . . H
C5 .8458(3) .1358(2) .07241(14) .0261(5) Uani d . 1 . . C
H5 .9545 .1261 .0992 .031 Uiso calc R 1 . . H
C4 .8026(3) .1167(2) -.00704(15) .0290(6) Uani d . 1 . . C
H4 .8816 .0938 -.0346 .035 Uiso calc R 1 . . H
C3 .6440(3) .1310(2) -.04649(14) .0262(5) Uani d . 1 . . C
H3 .6141 .1151 -.1007 .031 Uiso calc R 1 . . H

loop_
_atom_site_aniso_label
_atom_site_aniso_U_11
_atom_site_aniso_U_22
_atom_site_aniso_U_33
_atom_site_aniso_U_12
_atom_site_aniso_U_13
_atom_site_aniso_U_23
Pd .01639(10) .02108(10) .01757(11) .00138(6) .00393(7) -.00024(7)
Br .02441(13) .02933(14) .03057(15) .00438(9) .01167(10) -.00072(11)
S2 .0200(3) .0226(3) .0172(3) -.0008(2) .0037(2) -.0008(2)
S1 .0174(3) .0282(3) .0216(3) .0011(2) .0023(2) .0000(2)
C6 .0204(11) .0171(10) .0206(12) .0004(8) .0040(9) .0000(9)
C8 .0209(11) .0234(12) .0206(12) .0039(9) .0021(9) .0005(10)
C12 .0269(12) .0229(12) .0206(13) -.0043(9) .0074(10) -.0011(10)
C1 .0208(11) .0190(11) .0214(12) -.0018(9) .0048(9) -.0003(10)
C10 .0312(14) .0388(15) .0305(15) .0071(11) -.0025(11) .0049(12)
C7 .0220(12) .0436(15) .0217(13) .0039(11) .0022(10) -.0058(12)
C2 .0193(11) .0222(11) .0212(12) .0001(9) .0040(9) -.0002(10)
C14 .0268(13) .0325(14) .0301(15) -.0073(10) .0049(11) -.0030(12)
C13 .0350(14) .0228(12) .0390(16) .0007(11) .0018(12) -.0025(12)
C9 .0269(12) .0304(13) .0262(14) .0063(10) .0030(10) .0025(11)
C11 .0513(18) .0349(15) .0303(16) -.0088(13) -.0037(13) .0058(13)
C5 .0192(11) .0298(13) .0282(14) .0030(9) .0031(10) -.0017(11)
C4 .0238(12) .0363(14) .0294(14) .0046(11) .0115(10) -.0014(12)
C3 .0275(12) .0333(13) .0183(12) .0003(10) .0061(10) -.0020(11)

loop_
_atom_type_symbol
_atom_type_description
_atom_type_scat_dispersion_real
_atom_type_scat_dispersion_imag
_atom_type_scat_source
C C .0033 .0016 'International Tables Vol C Tables 4.2.6.8 and 6.1.1.4'
H H .0000 .0000 'International Tables Vol C Tables 4.2.6.8 and 6.1.1.4'
S S .1246 .1234 'International Tables Vol C Tables 4.2.6.8 and 6.1.1.4'
Pd Pd -.9988 1.0072 'International Tables Vol C Tables 4.2.6.8 and 6.1.1.4'
Br Br -.2901 2.4595 'International Tables Vol C Tables 4.2.6.8 and 6.1.1.4'

loop_
_geom_angle_atom_site_label_1
_geom_angle_atom_site_label_2
_geom_angle_atom_site_label_3
_geom_angle
_geom_angle_publ_flag
C1 Pd S1 85.08(7) y
C1 Pd S2 85.17(7) y
S1 Pd S2 170.19(2) y
C1 Pd Br 178.91(7) y
S1 Pd Br 94.549(17) y
S2 Pd Br 95.180(16) y
C8 S2 C12 99.47(11) ?
C8 S2 Pd 99.25(8) ?
C12 S2 Pd 104.50(8) ?
C7 S1 C9 103.34(12) ?
C7 S1 Pd 101.59(8) ?
C9 S1 Pd 106.57(8) ?
C5 C6 C1 120.0(2) ?
C5 C6 C8 120.9(2) ?
C1 C6 C8 119.0(2) ?
C6 C8 S2 109.99(15) ?
C6 C8 H8A 109.7 ?
S2 C8 H8A 109.7 ?
C6 C8 H8B 109.7 ?
S2 C8 H8B 109.7 ?
H8A C8 H8B 108.2 ?
C13 C12 C14 111.6(2) ?
C13 C12 S2 109.21(16) ?
C14 C12 S2 110.04(17) ?
C13 C12 H12 108.7 ?
C14 C12 H12 108.7 ?
S2 C12 H12 108.7 ?
C2 C1 C6 119.1(2) ?
C2 C1 Pd 120.80(16) ?
C6 C1 Pd 120.02(17) ?
C9 C10 H10A 109.5 ?
C9 C10 H10B 109.5 ?
H10A C10 H10B 109.5 ?
C9 C10 H10C 109.5 ?
H10A C10 H10C 109.5 ?
H10B C10 H10C 109.5 ?
C2 C7 S1 110.57(17) ?
C2 C7 H7B 109.5 ?
S1 C7 H7B 109.5 ?
C2 C7 H7A 109.5 ?
S1 C7 H7A 109.5 ?
H7B C7 H7A 108.1 ?
C3 C2 C1 120.1(2) ?
C3 C2 C7 119.3(2) ?
C1 C2 C7 120.6(2) ?
C12 C14 H14A 109.5 ?
C12 C14 H14B 109.5 ?
H14A C14 H14B 109.5 ?
C12 C14 H14C 109.5 ?
H14A C14 H14C 109.5 ?
H14B C14 H14C 109.5 ?
C12 C13 H13A 109.5 ?
C12 C13 H13B 109.5 ?
H13A C13 H13B 109.5 ?
C12 C13 H13C 109.5 ?
H13A C13 H13C 109.5 ?
H13B C13 H13C 109.5 ?
C11 C9 C10 112.8(2) ?
C11 C9 S1 113.32(18) ?
C10 C9 S1 110.21(18) ?
C11 C9 H9 106.7 ?
C10 C9 H9 106.7 ?
S1 C9 H9 106.7 ?
C9 C11 H11A 109.5 ?
C9 C11 H11B 109.5 ?
H11A C11 H11B 109.5 ?
C9 C11 H11C 109.5 ?
H11A C11 H11C 109.5 ?
H11B C11 H11C 109.5 ?
C4 C5 C6 120.4(2) ?
C4 C5 H5 119.8 ?
C6 C5 H5 119.8 ?
C5 C4 C3 120.1(2) ?
C5 C4 H4 120.0 ?
C3 C4 H4 120.0 ?
C4 C3 C2 120.3(2) ?
C4 C3 H3 119.9 ?
C2 C3 H3 119.9 ?

loop_
_geom_bond_atom_site_label_1
_geom_bond_atom_site_label_2
_geom_bond_site_symmetry_2
_geom_bond_distance
_geom_bond_publ_flag
Pd C1 . 1.984(2) y
Pd S1 . 2.2924(6) y
Pd S2 . 2.3110(6) y
Pd Br . 2.5471(3) y
S2 C8 . 1.821(2) ?
S2 C12 . 1.835(2) ?
S1 C7 . 1.827(2) ?
S1 C9 . 1.834(2) ?
C6 C5 . 1.391(3) ?
C6 C1 . 1.409(3) ?
C6 C8 . 1.504(3) ?
C8 H8A . .9900 ?
C8 H8B . .9900 ?
C12 C13 . 1.515(3) ?
C12 C14 . 1.521(3) ?
C12 H12 . 1.0000 ?
C1 C2 . 1.397(3) ?
C10 C9 . 1.528(3) ?
C10 H10A . .9800 ?
C10 H10B . .9800 ?
C10 H10C . .9800 ?
C7 C2 . 1.500(3) ?
C7 H7B . .9900 ?
C7 H7A . .9900 ?
C2 C3 . 1.396(3) ?
C14 H14A . .9800 ?
C14 H14B . .9800 ?
C14 H14C . .9800 ?
C13 H13A . .9800 ?
C13 H13B . .9800 ?
C13 H13C . .9800 ?
C9 C11 . 1.517(4) ?
C9 H9 . 1.0000 ?
C11 H11A . .9800 ?
C11 H11B . .9800 ?
C11 H11C . .9800 ?
C5 C4 . 1.385(3) ?
C5 H5 . .9500 ?
C4 C3 . 1.387(3) ?
C4 H4 . .9500 ?
C3 H3 . .9500 ?

loop_
_geom_torsion_atom_site_label_1
_geom_torsion_atom_site_label_2
_geom_torsion_atom_site_label_3
_geom_torsion_atom_site_label_4
_geom_torsion
C1 Pd S2 C8 -17.61(10)
Br Pd S2 C8 163.42(8)
C1 Pd S2 C12 84.76(10)
Br Pd S2 C12 -94.21(8)
C1 Pd S1 C7 -9.81(11)
Br Pd S1 C7 169.17(9)
C1 Pd S1 C9 -117.67(11)
Br Pd S1 C9 61.31(9)
C5 C6 C8 S2 158.03(18)
C1 C6 C8 S2 -24.4(3)
C12 S2 C8 C6 -80.86(17)
Pd S2 C8 C6 25.66(16)
C8 S2 C12 C13 158.45(17)
Pd S2 C12 C13 56.24(17)
C8 S2 C12 C14 -78.77(18)
Pd S2 C12 C14 179.03(15)
C5 C6 C1 C2 3.4(3)
C8 C6 C1 C2 -174.3(2)
C5 C6 C1 Pd -174.32(17)
C8 C6 C1 Pd 8.1(3)
S1 Pd C1 C2 9.58(18)
S2 Pd C1 C2 -169.34(18)
S1 Pd C1 C6 -172.78(18)
S2 Pd C1 C6 8.30(17)
C9 S1 C7 C2 120.36(18)
Pd S1 C7 C2 10.00(19)
C6 C1 C2 C3 -1.1(3)
Pd C1 C2 C3 176.56(18)
C6 C1 C2 C7 177.2(2)
Pd C1 C2 C7 -5.1(3)
S1 C7 C2 C3 173.68(19)
S1 C7 C2 C1 -4.7(3)
C7 S1 C9 C11 -63.1(2)
Pd S1 C9 C11 43.5(2)
C7 S1 C9 C10 64.4(2)
Pd S1 C9 C10 170.97(16)
C1 C6 C5 C4 -2.9(4)
C8 C6 C5 C4 174.7(2)
C6 C5 C4 C3 .1(4)
C5 C4 C3 C2 2.1(4)
C1 C2 C3 C4 -1.6(4)
C7 C2 C3 C4 -180.0(2)
